data_4509787
loop_
_publ_author_name
'Zhang, Zuolun'
'Zhang, Yu'
'Yao, Dandan'
'Bi, Hai'
'Javed, Iqbal'
'Fan, Yan'
'Zhang, Hongyu'
'Wang, Yue'

_publ_section_title
;
 Anthracene-Arrangement-Dependent Emissions of Crystals of
 9-Anthrylpyrazole Derivatives
;
_journal_issue 12
_journal_name_full 'Crystal Growth &amp; Design'
_journal_page_first 5069
_journal_paper_doi 10.1021/cg9008569
_journal_volume 9
_journal_year 2009
_chemical_formula_sum 'C42 H30 N4'
_chemical_formula_weight 590.70
_chemical_name_systematic
; 
 ? 
;
_space_group_IT_number 15
_symmetry_cell_setting monoclinic
_symmetry_space_group_name_Hall '-C 2yc'
_symmetry_space_group_name_H-M 'C 1 2/c 1'
_atom_sites_solution_hydrogens geom
_atom_sites_solution_primary direct
_atom_sites_solution_secondary difmap
_audit_creation_method SHELXL-97
_cell_angle_alpha 90.00
_cell_angle_beta 104.54(3)
_cell_angle_gamma 90.00
_cell_formula_units_Z 4
_cell_length_a 12.711(3)
_cell_length_b 13.510(3)
_cell_length_c 18.494(4)
_cell_measurement_reflns_used 8286
_cell_measurement_temperature 293(2)
_cell_measurement_theta_max 27.43
_cell_measurement_theta_min 3.02
_cell_volume 3074.2(13)
_computing_cell_refinement PROCESS-AUTO
_computing_data_collection PROCESS-AUTO
_computing_data_reduction PROCESS-AUTO
_computing_molecular_graphics 'SHELXL-97 (Sheldrick, 1997)'
_computing_publication_material 'SHELXL-97 (Sheldrick, 1997)'
_computing_structure_refinement 'SHELXL-97 (Sheldrick, 1997)'
_computing_structure_solution 'SHELXS-97 (Sheldrick, 1990)'
_diffrn_ambient_temperature 293(2)
_diffrn_detector_area_resol_mean none
_diffrn_measured_fraction_theta_full 0.995
_diffrn_measured_fraction_theta_max 0.995
_diffrn_measurement_device_type 'Omega scan'
_diffrn_measurement_method 10.0
_diffrn_radiation_monochromator graphite
_diffrn_radiation_source 'fine-focus sealed tube'
_diffrn_radiation_type MoK\a
_diffrn_radiation_wavelength 0.71073
_diffrn_reflns_av_R_equivalents 0.0352
_diffrn_reflns_av_sigmaI/netI 0.0336
_diffrn_reflns_limit_h_max 16
_diffrn_reflns_limit_h_min -15
_diffrn_reflns_limit_k_max 17
_diffrn_reflns_limit_k_min -17
_diffrn_reflns_limit_l_max 21
_diffrn_reflns_limit_l_min -23
_diffrn_reflns_number 12563
_diffrn_reflns_theta_full 27.47
_diffrn_reflns_theta_max 27.47
_diffrn_reflns_theta_min 3.02
_diffrn_standards_decay_% none
_diffrn_standards_interval_count none
_diffrn_standards_interval_time none
_diffrn_standards_number none
_exptl_absorpt_coefficient_mu 0.075
_exptl_absorpt_correction_T_max 0.9870
_exptl_absorpt_correction_T_min 0.9674
_exptl_absorpt_correction_type multi-scan
_exptl_absorpt_process_details
;   
Higash,T(1995) Progrom for Absorption Correcttion.
Rigaku Corporation,Tokyo,Japan. 
;
_exptl_crystal_colour yellow
_exptl_crystal_density_diffrn 1.276
_exptl_crystal_density_meas ?
_exptl_crystal_density_method 'not measured'
_exptl_crystal_description block
_exptl_crystal_F_000 1240
_exptl_crystal_size_max 0.44
_exptl_crystal_size_mid 0.31
_exptl_crystal_size_min 0.17
_refine_diff_density_max 0.192
_refine_diff_density_min -0.147
_refine_diff_density_rms 0.042
_refine_ls_extinction_method none
_refine_ls_goodness_of_fit_ref 1.078
_refine_ls_hydrogen_treatment riding
_refine_ls_matrix_type full
_refine_ls_number_parameters 208
_refine_ls_number_reflns 3500
_refine_ls_number_restraints 0
_refine_ls_restrained_S_all 1.078
_refine_ls_R_factor_all 0.0852
_refine_ls_R_factor_gt 0.0493
_refine_ls_shift/su_max 0.000
_refine_ls_shift/su_mean 0.000
_refine_ls_structure_factor_coef Fsqd
_refine_ls_weighting_details 'calc w=1/[\s^2^(Fo^2^)+(0.0800P)^2^+0.0000P] where P=(Fo^2^+2Fc^2^)/3'
_refine_ls_weighting_scheme calc
_refine_ls_wR_factor_gt 0.1320
_refine_ls_wR_factor_ref 0.1501
_reflns_number_gt 2199
_reflns_number_total 3500
_reflns_threshold_expression >2sigma(I)
_cod_data_source_file cg9008569sup1.cif
_cod_data_source_block 1a
_cod_depositor_comments
;
The following automatic conversions were performed:

'_symmetry_cell_setting' value 'Monoclinic' changed to 'monoclinic'
according to /home/saulius/struct/CIF-dictionaries/cif_core.dic
dictionary named 'cif_core.dic' version 2.4.2 from 2011-04-26.

Automatic conversion script
Id: cif_fix_values 1891 2012-01-12 08:04:46Z andrius 

The following automatic conversions were performed:

'_exptl_crystal_density_meas' value 'none' was changed to '?' - the
value is perceived as not measured.

Automatic conversion script
Id: cif_fix_values 3008 2015-01-20 13:52:24Z robertas 
;
_cod_original_cell_volume 3074.4(11)
_cod_original_sg_symbol_H-M C2/c
_cod_database_code 4509787

loop_
_symmetry_equiv_pos_as_xyz
'x, y, z'
'-x, y, -z+1/2'
'x+1/2, y+1/2, z'
'-x+1/2, y+1/2, -z+1/2'
'-x, -y, -z'
'x, -y, z-1/2'
'-x+1/2, -y+1/2, -z'
'x+1/2, -y+1/2, z-1/2'

loop_
_atom_site_label
_atom_site_type_symbol
_atom_site_fract_x
_atom_site_fract_y
_atom_site_fract_z
_atom_site_U_iso_or_equiv
_atom_site_adp_type
_atom_site_occupancy
_atom_site_symmetry_multiplicity
_atom_site_calc_flag
_atom_site_refinement_flags
C1 C 0.16753(13) 0.26789(12) 0.60066(8) 0.0451(4) Uani 1 1 d .
C2 C 0.26014(12) 0.20918(12) 0.60267(8) 0.0455(4) Uani 1 1 d .
C3 C 0.36377(13) 0.22878(13) 0.65123(9) 0.0541(4) Uani 1 1 d .
H3 H 0.3723 0.2826 0.6835 0.065 Uiso 1 1 calc R
C4 C 0.45044(15) 0.17019(16) 0.65125(10) 0.0640(5) Uani 1 1 d .
H4 H 0.5173 0.1845 0.6838 0.077 Uiso 1 1 calc R
C5 C 0.44127(17) 0.08831(15) 0.60317(11) 0.0657(5) Uani 1 1 d .
H5 H 0.5016 0.0491 0.6038 0.079 Uiso 1 1 calc R
C6 C 0.34430(17) 0.06715(14) 0.55615(10) 0.0606(5) Uani 1 1 d .
H6 H 0.3386 0.0128 0.5245 0.073 Uiso 1 1 calc R
C7 C 0.25074(14) 0.12580(12) 0.55370(9) 0.0493(4) Uani 1 1 d .
C8 C 0.15077(15) 0.10483(13) 0.50495(9) 0.0551(4) Uani 1 1 d .
H8 H 0.1449 0.0502 0.4736 0.066 Uiso 1 1 calc R
C9 C 0.05991(14) 0.16243(12) 0.50157(9) 0.0504(4) Uani 1 1 d .
C10 C -0.04166(16) 0.14186(16) 0.45049(10) 0.0650(5) Uani 1 1 d .
H10 H -0.0480 0.0870 0.4193 0.078 Uiso 1 1 calc R
C11 C -0.12866(16) 0.20034(17) 0.44641(12) 0.0745(6) Uani 1 1 d .
H11 H -0.1941 0.1862 0.4121 0.089 Uiso 1 1 calc R
C12 C -0.12097(15) 0.28273(17) 0.49381(12) 0.0708(6) Uani 1 1 d .
H12 H -0.1815 0.3227 0.4907 0.085 Uiso 1 1 calc R
C13 C -0.02695(14) 0.30436(14) 0.54370(10) 0.0579(5) Uani 1 1 d .
H13 H -0.0241 0.3590 0.5747 0.069 Uiso 1 1 calc R
C14 C 0.06790(13) 0.24608(12) 0.55030(9) 0.0467(4) Uani 1 1 d .
C15 C 0.17535(13) 0.35190(12) 0.65363(9) 0.0469(4) Uani 1 1 d .
C16 C 0.13966(17) 0.35571(16) 0.71872(11) 0.0698(6) Uani 1 1 d .
H16 H 0.1044 0.3062 0.7385 0.084 Uiso 1 1 calc R
C17 C 0.16750(17) 0.44737(15) 0.74714(11) 0.0681(5) Uani 1 1 d .
H17 H 0.1553 0.4728 0.7910 0.082 Uiso 1 1 calc R
C18 C 0.26432(15) 0.59203(13) 0.70785(11) 0.0585(5) Uani 1 1 d .
H18A H 0.2395 0.6291 0.7453 0.070 Uiso 1 1 calc R
H18B H 0.2400 0.6267 0.6607 0.070 Uiso 1 1 calc R
C19 C 0.38656(14) 0.58863(11) 0.72931(9) 0.0491(4) Uani 1 1 d .
C20 C 0.44268(15) 0.58743(13) 0.80362(10) 0.0573(5) Uani 1 1 d .
H20 H 0.4045 0.5858 0.8404 0.069 Uiso 1 1 calc R
C21 C 0.44511(15) 0.58856(14) 0.67613(9) 0.0579(5) Uani 1 1 d .
H21 H 0.4086 0.5893 0.6258 0.070 Uiso 1 1 calc R
N1 N 0.21540(11) 0.49413(11) 0.70077(7) 0.0523(4) Uani 1 1 d .
N2 N 0.22165(12) 0.43663(11) 0.64212(7) 0.0511(4) Uani 1 1 d .

loop_
_atom_site_aniso_label
_atom_site_aniso_U_11
_atom_site_aniso_U_22
_atom_site_aniso_U_33
_atom_site_aniso_U_23
_atom_site_aniso_U_13
_atom_site_aniso_U_12
C1 0.0491(9) 0.0392(9) 0.0496(9) 0.0001(6) 0.0171(7) -0.0017(7)
C2 0.0516(9) 0.0423(9) 0.0456(8) 0.0049(7) 0.0177(7) -0.0002(7)
C3 0.0531(10) 0.0558(11) 0.0547(10) 0.0008(8) 0.0162(8) 0.0001(8)
C4 0.0529(10) 0.0794(15) 0.0603(11) 0.0140(9) 0.0153(9) 0.0095(9)
C5 0.0660(12) 0.0693(14) 0.0670(12) 0.0142(10) 0.0265(10) 0.0226(10)
C6 0.0770(13) 0.0510(11) 0.0595(10) 0.0049(8) 0.0276(10) 0.0158(9)
C7 0.0618(10) 0.0434(10) 0.0473(8) 0.0050(7) 0.0225(8) 0.0063(8)
C8 0.0710(12) 0.0455(10) 0.0521(9) -0.0065(7) 0.0212(9) -0.0021(8)
C9 0.0565(10) 0.0458(10) 0.0501(9) -0.0003(7) 0.0154(8) -0.0063(8)
C10 0.0673(12) 0.0633(12) 0.0619(11) -0.0092(9) 0.0117(10) -0.0153(10)
C11 0.0542(11) 0.0851(16) 0.0789(13) -0.0027(12) 0.0069(10) -0.0158(11)
C12 0.0497(10) 0.0718(14) 0.0898(14) 0.0021(11) 0.0156(10) -0.0007(9)
C13 0.0511(10) 0.0522(11) 0.0727(11) -0.0010(9) 0.0200(9) 0.0006(8)
C14 0.0485(9) 0.0415(9) 0.0521(9) 0.0021(7) 0.0167(7) -0.0033(7)
C15 0.0483(8) 0.0425(9) 0.0512(9) -0.0048(7) 0.0147(7) 0.0009(7)
C16 0.0937(15) 0.0580(12) 0.0708(12) -0.0068(9) 0.0451(11) -0.0090(11)
C17 0.0856(14) 0.0642(13) 0.0635(11) -0.0141(9) 0.0358(11) -0.0002(10)
C18 0.0622(11) 0.0404(10) 0.0701(11) -0.0129(8) 0.0115(9) 0.0048(8)
C19 0.0596(10) 0.0311(9) 0.0543(9) -0.0075(7) 0.0102(8) 0.0023(7)
C20 0.0668(11) 0.0555(11) 0.0520(10) 0.0010(8) 0.0194(9) 0.0102(9)
C21 0.0689(12) 0.0572(12) 0.0442(9) -0.0059(8) 0.0074(9) -0.0065(9)
N1 0.0548(8) 0.0469(9) 0.0554(8) -0.0123(6) 0.0144(7) 0.0013(7)
N2 0.0564(8) 0.0466(9) 0.0517(8) -0.0102(6) 0.0164(6) -0.0023(6)

loop_
_atom_type_symbol
_atom_type_description
_atom_type_scat_dispersion_real
_atom_type_scat_dispersion_imag
_atom_type_scat_source
C C 0.0033 0.0016 'International Tables Vol C Tables 4.2.6.8 and 6.1.1.4'
H H 0.0000 0.0000 'International Tables Vol C Tables 4.2.6.8 and 6.1.1.4'
N N 0.0061 0.0033 'International Tables Vol C Tables 4.2.6.8 and 6.1.1.4'

loop_
_geom_angle_atom_site_label_1
_geom_angle_atom_site_label_2
_geom_angle_atom_site_label_3
_geom_angle
_geom_angle_site_symmetry_3
C14 C1 C2 120.49(15) .
C14 C1 C15 119.87(14) .
C2 C1 C15 119.62(14) .
C1 C2 C3 123.12(15) .
C1 C2 C7 119.26(15) .
C3 C2 C7 117.62(15) .
C4 C3 C2 121.03(18) .
C3 C4 C5 121.38(18) .
C6 C5 C4 119.47(18) .
C5 C6 C7 121.64(18) .
C8 C7 C6 121.91(17) .
C8 C7 C2 119.23(15) .
C6 C7 C2 118.86(17) .
C9 C8 C7 122.16(16) .
C8 C9 C10 121.95(17) .
C8 C9 C14 119.31(15) .
C10 C9 C14 118.74(17) .
C11 C10 C9 121.24(19) .
C10 C11 C12 120.18(18) .
C13 C12 C11 120.69(19) .
C12 C13 C14 121.84(18) .
C1 C14 C13 123.14(15) .
C1 C14 C9 119.54(15) .
C13 C14 C9 117.31(16) .
N2 C15 C16 111.16(15) .
N2 C15 C1 120.76(14) .
C16 C15 C1 128.08(16) .
C17 C16 C15 105.02(18) .
N1 C17 C16 107.51(16) .
N1 C18 C19 112.71(14) .
C21 C19 C20 118.37(17) .
C21 C19 C18 121.34(15) .
C20 C19 C18 120.28(17) .
C19 C20 C21 120.69(18) 2_656
C19 C21 C20 120.93(16) 2_656
C17 N1 N2 111.91(15) .
C17 N1 C18 128.99(15) .
N2 N1 C18 119.01(15) .
C15 N2 N1 104.40(13) .

loop_
_geom_bond_atom_site_label_1
_geom_bond_atom_site_label_2
_geom_bond_distance
_geom_bond_site_symmetry_2
C1 C14 1.402(2) .
C1 C2 1.412(2) .
C1 C15 1.486(2) .
C2 C3 1.421(2) .
C2 C7 1.431(2) .
C3 C4 1.356(2) .
C4 C5 1.406(3) .
C5 C6 1.349(3) .
C6 C7 1.420(2) .
C7 C8 1.390(2) .
C8 C9 1.381(2) .
C9 C10 1.423(2) .
C9 C14 1.433(2) .
C10 C11 1.346(3) .
C11 C12 1.405(3) .
C12 C13 1.346(2) .
C13 C14 1.419(2) .
C15 N2 1.329(2) .
C15 C16 1.390(2) .
C16 C17 1.357(3) .
C17 N1 1.329(2) .
C18 N1 1.454(2) .
C18 C19 1.505(2) .
C19 C21 1.374(3) .
C19 C20 1.381(2) .
C20 C21 1.381(3) 2_656
C21 C20 1.381(3) 2_656
N1 N2 1.3526(18) .
